data_7243693
loop_
_publ_author_name
'Peedikakkal, Abdul Malik P.'
'Jalilov, Almaz S.'
'Shaikh, Abdul Rajjak'
'Kalanthoden, Abdul Nasar'
'Al-Saadi, Abdulaziz A.'

_publ_section_title
;
 Blue- and white-light-emitting 2D-coordination polymers and their
 solid-state photodimerization reaction
;
_journal_issue 43
_journal_name_full CrystEngComm
_journal_page_first 7663
_journal_page_last 7670
_journal_paper_doi 10.1039/D1CE00991E
_journal_volume 23
_journal_year 2021
_chemical_formula_sum 'C28 H24 N4 O8 Pb2'
_chemical_formula_weight 958.89
_space_group_IT_number 13
_space_group_name_Hall '-P 2yc'
_space_group_name_H-M_alt 'P 1 2/c 1'
_symmetry_cell_setting monoclinic
_symmetry_space_group_name_H-M 'P 1 2/c 1'
_atom_sites_solution_hydrogens geom
_atom_sites_solution_primary direct
_atom_sites_solution_secondary difmap
_audit_creation_method SHELXL-97
_audit_update_record
;
2020-12-24 deposited with the CCDC.	2021-10-06 downloaded from the CCDC.
;
_cell_angle_alpha 90.00
_cell_angle_beta 96.680(2)
_cell_angle_gamma 90.00
_cell_formula_units_Z 2
_cell_length_a 18.508(2)
_cell_length_b 4.0982(5)
_cell_length_c 18.984(2)
_cell_measurement_reflns_used 3418
_cell_measurement_temperature 100(2)
_cell_measurement_theta_max 27.52
_cell_measurement_theta_min 2.31
_cell_volume 1430.2(3)
_computing_cell_refinement 'Bruker SMART'
_computing_data_collection 'Bruker SMART'
_computing_data_reduction 'Bruker SAINT'
_computing_molecular_graphics 'Bruker SHELXTL'
_computing_publication_material 'Bruker SHELXTL'
_computing_structure_refinement 'SHELXL-97 (Sheldrick, 1997)'
_computing_structure_solution 'SHELXS-97 (Sheldrick, 1990)'
_diffrn_ambient_temperature 100(2)
_diffrn_measured_fraction_theta_full 0.999
_diffrn_measured_fraction_theta_max 0.999
_diffrn_measurement_device_type 'CCD area detector'
_diffrn_measurement_method 'phi and omega scans'
_diffrn_radiation_monochromator graphite
_diffrn_radiation_source 'fine-focus sealed tube'
_diffrn_radiation_type MoK\a
_diffrn_radiation_wavelength 0.71073
_diffrn_reflns_av_R_equivalents 0.0384
_diffrn_reflns_av_sigmaI/netI 0.0478
_diffrn_reflns_limit_h_max 21
_diffrn_reflns_limit_h_min -22
_diffrn_reflns_limit_k_max 4
_diffrn_reflns_limit_k_min -4
_diffrn_reflns_limit_l_max 16
_diffrn_reflns_limit_l_min -22
_diffrn_reflns_number 6387
_diffrn_reflns_theta_full 25.00
_diffrn_reflns_theta_max 25.00
_diffrn_reflns_theta_min 1.11
_exptl_absorpt_coefficient_mu 11.813
_exptl_absorpt_correction_T_max 0.6494
_exptl_absorpt_correction_T_min 0.1078
_exptl_absorpt_correction_type multi-scan
_exptl_absorpt_process_details 'Sadabs, (Sheldrick 2001)'
_exptl_crystal_colour Colourless
_exptl_crystal_density_diffrn 2.227
_exptl_crystal_density_meas ?
_exptl_crystal_density_method 'not measured'
_exptl_crystal_description Block
_exptl_crystal_F_000 896
_exptl_crystal_size_max 0.34
_exptl_crystal_size_mid 0.12
_exptl_crystal_size_min 0.04
_refine_diff_density_max 5.740
_refine_diff_density_min -2.459
_refine_diff_density_rms 0.269
_refine_ls_extinction_method none
_refine_ls_goodness_of_fit_ref 1.057
_refine_ls_hydrogen_treatment constr
_refine_ls_matrix_type full
_refine_ls_number_parameters 109
_refine_ls_number_reflns 2511
_refine_ls_number_restraints 18
_refine_ls_restrained_S_all 1.056
_refine_ls_R_factor_all 0.0620
_refine_ls_R_factor_gt 0.0489
_refine_ls_shift/su_max 0.001
_refine_ls_shift/su_mean 0.000
_refine_ls_structure_factor_coef Fsqd
_refine_ls_weighting_details 'calc w=1/[\s^2^(Fo^2^)+(0.0695P)^2^+13.3890P] where P=(Fo^2^+2Fc^2^)/3'
_refine_ls_weighting_scheme calc
_refine_ls_wR_factor_gt 0.1202
_refine_ls_wR_factor_ref 0.1274
_reflns_number_gt 1971
_reflns_number_total 2511
_reflns_threshold_expression >2sigma(I)
_cod_data_source_file d1ce00991e2.cif
_cod_data_source_block 9436n
_cod_depositor_comments
;
The following automatic conversions were performed:

data item '_exptl_absorpt_correction_type' value 'Multi-scan' was
changed to 'multi-scan' in accordance with the
/home/data/users/saulius/crontab/automatic-downloads/rss-feeds/RSC/lib/dictionaries/cif_core.dic
dictionary named 'cif_core.dic' version 2.4.2 last updated on
2011-04-26.

data item '_symmetry_cell_setting' value 'Monoclinic' was changed to
'monoclinic' in accordance with the
/home/data/users/saulius/crontab/automatic-downloads/rss-feeds/RSC/lib/dictionaries/cif_core.dic
dictionary named 'cif_core.dic' version 2.4.2 last updated on
2011-04-26.

data item '_exptl_crystal_density_meas' value 'Not Measured' was
changed to '?' -- the value is perceived as not measured.

Automatic conversion script
Id: cif_fix_values 7556 2019-12-06 15:28:31Z antanas 

 Adding full bibliography for 7243692--7243693.cif.
;
_cod_original_sg_symbol_H-M P2/c
_cod_database_code 7243693

loop_
_symmetry_equiv_pos_as_xyz
'x, y, z'
'-x, y, -z+1/2'
'-x, -y, -z'
'x, -y, z-1/2'

loop_
_atom_site_label
_atom_site_type_symbol
_atom_site_fract_x
_atom_site_fract_y
_atom_site_fract_z
_atom_site_U_iso_or_equiv
_atom_site_adp_type
_atom_site_occupancy
_atom_site_symmetry_multiplicity
_atom_site_calc_flag
_atom_site_refinement_flags
_atom_site_disorder_assembly
_atom_site_disorder_group
Pb1 Pb 0.244920(19) 0.23489(8) 0.25507(2) 0.01681(18) Uani 1 1 d . . .
N1 N 0.3319(12) 0.269(8) 0.1605(13) 0.0273(17) Uani 0.50 1 d PG A 1
C1 C 0.4029(13) 0.163(6) 0.1795(10) 0.0273(17) Uani 0.50 1 d PG A 1
H1 H 0.4154 0.0550 0.2235 0.033 Uiso 0.50 1 calc PR A 1
C2 C 0.4555(10) 0.215(5) 0.1340(9) 0.0273(17) Uani 0.50 1 d PG A 1
H2 H 0.5039 0.1426 0.1470 0.033 Uiso 0.50 1 calc PR A 1
C3 C 0.4371(7) 0.373(4) 0.0696(8) 0.0273(17) Uani 0.50 1 d PG A 1
C4 C 0.3661(8) 0.479(5) 0.0507(10) 0.0273(17) Uani 0.50 1 d PG A 1
H4 H 0.3536 0.5864 0.0067 0.033 Uiso 0.50 1 calc PR A 1
C5 C 0.3135(7) 0.427(7) 0.0961(14) 0.0273(17) Uani 0.50 1 d PG A 1
H5 H 0.2651 0.4989 0.0832 0.033 Uiso 0.50 1 calc PR A 1
C6 C 0.5007(12) 0.403(5) 0.0279(9) 0.0273(17) Uani 0.50 1 d PD . 1
H6 H 0.5434 0.2792 0.0419 0.033 Uiso 0.50 1 calc PR . 1
N21 N 0.3283(13) 0.285(8) 0.1568(13) 0.0273(17) Uani 0.50 1 d PG A 2
C21 C 0.4028(13) 0.228(6) 0.1680(10) 0.0273(17) Uani 0.50 1 d PG A 2
H21 H 0.4238 0.1331 0.2112 0.033 Uiso 0.50 1 calc PR A 2
C22 C 0.4465(9) 0.309(5) 0.1158(9) 0.0273(17) Uani 0.50 1 d PG A 2
H22 H 0.4974 0.2702 0.1234 0.033 Uiso 0.50 1 calc PR A 2
C23 C 0.4157(8) 0.447(5) 0.0525(8) 0.0273(17) Uani 0.50 1 d PG A 2
C24 C 0.3412(8) 0.504(5) 0.0413(10) 0.0273(17) Uani 0.50 1 d PG A 2
H24 H 0.3201 0.5990 -0.0019 0.033 Uiso 0.50 1 calc PR A 2
C25 C 0.2975(8) 0.423(7) 0.0935(14) 0.0273(17) Uani 0.50 1 d PG A 2
H25 H 0.2466 0.4619 0.0859 0.033 Uiso 0.50 1 calc PR A 2
C26 C 0.4653 0.5440 -0.0013 0.027 Uani 0.50 1 d PD . 2
H26 H 0.4457 0.6772 -0.0398 0.033 Uiso 0.50 1 calc PR . 2
N2 N 0.1599(11) 0.860(5) 0.3401(12) 0.0238(15) Uani 0.50 1 d PG B 1
C8 C 0.1004(13) 0.676(5) 0.3119(8) 0.0238(15) Uani 0.50 1 d PG B 1
H8 H 0.0930 0.6318 0.2625 0.029 Uiso 0.50 1 calc PR B 1
C9 C 0.0516(9) 0.557(4) 0.3560(8) 0.0238(15) Uani 0.50 1 d PG B 1
H9 H 0.0109 0.4310 0.3367 0.029 Uiso 0.50 1 calc PR B 1
C10 C 0.0623(7) 0.622(4) 0.4283(7) 0.0238(15) Uani 0.50 1 d PG B 1
C11 C 0.1218(8) 0.806(4) 0.4565(8) 0.0238(15) Uani 0.50 1 d PG B 1
H11 H 0.1291 0.8504 0.5060 0.029 Uiso 0.50 1 calc PR B 1
C12 C 0.1706(8) 0.925(5) 0.4124(13) 0.0238(15) Uani 0.50 1 d PG B 1
H12 H 0.2112 1.0511 0.4317 0.029 Uiso 0.50 1 calc PR B 1
C13 C 0.0044(12) 0.463(6) 0.4669(6) 0.0238(15) Uani 0.50 1 d PD . 1
H13 H -0.0267 0.3047 0.4427 0.029 Uiso 0.50 1 calc PR . 1
N22 N 0.1648(12) 0.846(6) 0.3444(12) 0.0238(15) Uani 0.50 1 d PG C 2
C28 C 0.0993(13) 0.683(5) 0.3265(8) 0.0238(15) Uani 0.50 1 d PG C 2
H28 H 0.0845 0.6259 0.2785 0.029 Uiso 0.50 1 calc PR C 2
C29 C 0.0554(9) 0.605(4) 0.3787(8) 0.0238(15) Uani 0.50 1 d PG C 2
H29 H 0.0106 0.4946 0.3665 0.029 Uiso 0.50 1 calc PR C 2
C30 C 0.0771(8) 0.690(4) 0.4489(7) 0.0238(15) Uani 0.50 1 d PG C 2
C31 C 0.1426(8) 0.852(5) 0.4669(9) 0.0238(15) Uani 0.50 1 d PG C 2
H31 H 0.1574 0.9097 0.5149 0.029 Uiso 0.50 1 calc PR C 2
C32 C 0.1864(8) 0.930(5) 0.4147(13) 0.0238(15) Uani 0.50 1 d PG C 2
H32 H 0.2312 1.0410 0.4269 0.029 Uiso 0.50 1 calc PR C 2
C33 C 0.0284(8) 0.599(5) 0.5039(13) 0.0238(15) Uani 0.50 1 d PD . 2
H33 H 0.0398 0.6943 0.5495 0.029 Uiso 0.50 1 calc PR . 2
C1S C 0.3574(6) -0.136(3) 0.3482(7) 0.032(3) Uani 1 1 d U . .
H1S H 0.3914 -0.2867 0.3711 0.038 Uiso 1 1 calc R A .
O1 O 0.3300(4) -0.2044(18) 0.2864(5) 0.0297(19) Uani 1 1 d . A .
O2 O 0.3439(5) 0.110(2) 0.3816(5) 0.048(3) Uani 1 1 d . A .
C2S C 0.1389(7) -0.105(3) 0.1510(6) 0.029(3) Uani 1 1 d U . .
H2S H 0.1131 -0.2431 0.1165 0.034 Uiso 1 1 calc R A .
O3 O 0.2012(5) -0.1934(19) 0.1764(4) 0.031(2) Uani 1 1 d . A .
O4 O 0.1082(5) 0.148(2) 0.1674(6) 0.050(3) Uani 1 1 d . A .

loop_
_atom_site_aniso_label
_atom_site_aniso_U_11
_atom_site_aniso_U_22
_atom_site_aniso_U_33
_atom_site_aniso_U_23
_atom_site_aniso_U_13
_atom_site_aniso_U_12
Pb1 0.0196(3) 0.0123(3) 0.0209(3) 0.00009(19) 0.01212(16) -0.00204(16)
N1 0.026(3) 0.032(4) 0.027(4) 0.000(3) 0.017(4) -0.002(3)
C1 0.026(3) 0.032(4) 0.027(4) 0.000(3) 0.017(4) -0.002(3)
C2 0.026(3) 0.032(4) 0.027(4) 0.000(3) 0.017(4) -0.002(3)
C3 0.026(3) 0.032(4) 0.027(4) 0.000(3) 0.017(4) -0.002(3)
C4 0.026(3) 0.032(4) 0.027(4) 0.000(3) 0.017(4) -0.002(3)
C5 0.026(3) 0.032(4) 0.027(4) 0.000(3) 0.017(4) -0.002(3)
C6 0.026(3) 0.032(4) 0.027(4) 0.000(3) 0.017(4) -0.002(3)
N21 0.026(3) 0.032(4) 0.027(4) 0.000(3) 0.017(4) -0.002(3)
C21 0.026(3) 0.032(4) 0.027(4) 0.000(3) 0.017(4) -0.002(3)
C22 0.026(3) 0.032(4) 0.027(4) 0.000(3) 0.017(4) -0.002(3)
C23 0.026(3) 0.032(4) 0.027(4) 0.000(3) 0.017(4) -0.002(3)
C24 0.026(3) 0.032(4) 0.027(4) 0.000(3) 0.017(4) -0.002(3)
C25 0.026(3) 0.032(4) 0.027(4) 0.000(3) 0.017(4) -0.002(3)
C26 0.026 0.032 0.027 0.000 0.017 -0.002
N2 0.022(3) 0.030(3) 0.023(4) 0.003(2) 0.017(3) 0.002(2)
C8 0.022(3) 0.030(3) 0.023(4) 0.003(2) 0.017(3) 0.002(2)
C9 0.022(3) 0.030(3) 0.023(4) 0.003(2) 0.017(3) 0.002(2)
C10 0.022(3) 0.030(3) 0.023(4) 0.003(2) 0.017(3) 0.002(2)
C11 0.022(3) 0.030(3) 0.023(4) 0.003(2) 0.017(3) 0.002(2)
C12 0.022(3) 0.030(3) 0.023(4) 0.003(2) 0.017(3) 0.002(2)
C13 0.022(3) 0.030(3) 0.023(4) 0.003(2) 0.017(3) 0.002(2)
N22 0.022(3) 0.030(3) 0.023(4) 0.003(2) 0.017(3) 0.002(2)
C28 0.022(3) 0.030(3) 0.023(4) 0.003(2) 0.017(3) 0.002(2)
C29 0.022(3) 0.030(3) 0.023(4) 0.003(2) 0.017(3) 0.002(2)
C30 0.022(3) 0.030(3) 0.023(4) 0.003(2) 0.017(3) 0.002(2)
C31 0.022(3) 0.030(3) 0.023(4) 0.003(2) 0.017(3) 0.002(2)
C32 0.022(3) 0.030(3) 0.023(4) 0.003(2) 0.017(3) 0.002(2)
C33 0.022(3) 0.030(3) 0.023(4) 0.003(2) 0.017(3) 0.002(2)
C1S 0.024(5) 0.021(5) 0.047(7) 0.005(5) -0.014(5) -0.014(4)
O1 0.023(4) 0.024(4) 0.043(5) -0.003(4) 0.007(4) -0.002(3)
O2 0.059(7) 0.030(5) 0.051(6) -0.006(5) -0.008(5) -0.012(4)
C2S 0.038(6) 0.025(6) 0.021(5) 0.008(5) -0.001(5) -0.007(5)
O3 0.041(5) 0.027(4) 0.030(5) -0.014(4) 0.021(4) -0.014(4)
O4 0.046(6) 0.031(5) 0.068(7) 0.011(5) -0.014(5) -0.006(4)

loop_
_atom_type_symbol
_atom_type_description
_atom_type_scat_dispersion_real
_atom_type_scat_dispersion_imag
_atom_type_scat_source
C C 0.0033 0.0016 'International Tables Vol C Tables 4.2.6.8 and 6.1.1.4'
H H 0.0000 0.0000 'International Tables Vol C Tables 4.2.6.8 and 6.1.1.4'
N N 0.0061 0.0033 'International Tables Vol C Tables 4.2.6.8 and 6.1.1.4'
O O 0.0106 0.0060 'International Tables Vol C Tables 4.2.6.8 and 6.1.1.4'
Pb Pb -3.3944 10.1111 'International Tables Vol C Tables 4.2.6.8 and 6.1.1.4'

loop_
_geom_angle_atom_site_label_1
_geom_angle_atom_site_label_2
_geom_angle_atom_site_label_3
_geom_angle
_geom_angle_site_symmetry_1
_geom_angle_site_symmetry_3
_geom_angle_publ_flag
O3 Pb1 O1 76.7(3) . . ?
O3 Pb1 N1 78.2(7) . . ?
O1 Pb1 N1 76.6(7) . . ?
O3 Pb1 N21 78.0(7) . . ?
O1 Pb1 N21 79.0(7) . . ?
N1 Pb1 N21 2.5(13) . . ?
C1 N1 C5 120.0 . . ?
C1 N1 Pb1 117.1(12) . . ?
C5 N1 Pb1 122.3(12) . . ?
C2 C1 N1 120.0 . . ?
C3 C2 C1 120.0 . . ?
C2 C3 C4 120.0 . . ?
C2 C3 C6 112.1(11) . . ?
C4 C3 C6 127.9(11) . . ?
C3 C4 C5 120.0 . . ?
C4 C5 N1 120.0 . . ?
C6 C6 C3 122(2) 3_665 . ?
C21 N21 C25 120.0 . . ?
C21 N21 Pb1 123.1(12) . . ?
C25 N21 Pb1 116.1(12) . . ?
C22 C21 N21 120.0 . . ?
C21 C22 C23 120.0 . . ?
C22 C23 C24 120.0 . . ?
C22 C23 C26 118.2(9) . . ?
C24 C23 C26 121.7(9) . . ?
C25 C24 C23 120.0 . . ?
C24 C25 N21 120.0 . . ?
C26 C26 C23 124.6(6) 3_665 . ?
C8 N2 C12 120.0 . . ?
C9 C8 N2 120.0 . . ?
C10 C9 C8 120.0 . . ?
C11 C10 C9 120.0 . . ?
C11 C10 C13 128.4(10) . . ?
C9 C10 C13 111.6(10) . . ?
C12 C11 C10 120.0 . . ?
C11 C12 N2 120.0 . . ?
C13 C13 C10 122(3) 3_566 . ?
C28 N22 C32 120.0 . . ?
C29 C28 N22 120.0 . . ?
C28 C29 C30 120.0 . . ?
C29 C30 C31 120.0 . . ?
C29 C30 C33 118.4(11) . . ?
C31 C30 C33 121.6(11) . . ?
C30 C31 C32 120.0 . . ?
C31 C32 N22 120.0 . . ?
C33 C33 C30 127(3) 3_566 . ?
O2 C1S O1 125.4(12) . . ?
C1S O1 Pb1 104.2(8) . . ?
O4 C2S O3 125.0(12) . . ?
C2S O3 Pb1 105.0(8) . . ?

loop_
_geom_bond_atom_site_label_1
_geom_bond_atom_site_label_2
_geom_bond_distance
_geom_bond_site_symmetry_2
_geom_bond_publ_flag
Pb1 O3 2.384(8) . ?
Pb1 O1 2.420(8) . ?
Pb1 N1 2.551(13) . ?
Pb1 N21 2.563(13) . ?
N1 C1 1.3900 . ?
N1 C5 1.3900 . ?
C1 C2 1.3900 . ?
C2 C3 1.3900 . ?
C3 C4 1.3900 . ?
C3 C6 1.50(2) . ?
C4 C5 1.3900 . ?
C6 C6 1.321(18) 3_665 ?
N21 C21 1.3900 . ?
N21 C25 1.3900 . ?
C21 C22 1.3900 . ?
C22 C23 1.3900 . ?
C23 C24 1.3900 . ?
C23 C26 1.503(11) . ?
C24 C25 1.3900 . ?
C26 C26 1.3295 3_665 ?
N2 C8 1.3900 . ?
N2 C12 1.3900 . ?
C8 C9 1.3900 . ?
C9 C10 1.3900 . ?
C10 C11 1.3900 . ?
C10 C13 1.51(2) . ?
C11 C12 1.3900 . ?
C13 C13 1.322(18) 3_566 ?
N22 C28 1.3900 . ?
N22 C32 1.3900 . ?
C28 C29 1.3900 . ?
C29 C30 1.3900 . ?
C30 C31 1.3900 . ?
C30 C33 1.50(2) . ?
C31 C32 1.3900 . ?
C33 C33 1.323(18) 3_566 ?
C1S O2 1.232(16) . ?
C1S O1 1.253(15) . ?
C2S O4 1.240(15) . ?
C2S O3 1.250(14) . ?
